data_2012844
loop_
_publ_author_name
'Tomura, Masaaki'
'Akhtaruzzaman, Md.'
'Suzuki, Kazuharu'
'Yamashita, Yoshiro'

_publ_section_title
;
 4,7-Diiodo-2,1,3-benzothiadiazole and
 7,7'-diiodo-4,4'-bi(2,1,3-benzothiadiazole)
;
_journal_issue 7
_journal_name_full 'Acta Crystallographica Section C'
_journal_page_first o373
_journal_page_last o375
_journal_paper_doi 10.1107/S0108270102008296
_journal_volume 58
_journal_year 2002
_chemical_formula_moiety 'C12 H4 I2 N4 S2'
_chemical_formula_sum 'C12 H4 I2 N4 S2'
_chemical_formula_weight 522.11
_chemical_melting_point 311
_chemical_name_systematic
;
7,7'-diiodo-4,4'-bis(2,1,3-benzothiadiazole)
;
_space_group_IT_number 43
_symmetry_cell_setting orthorhombic
_symmetry_space_group_name_Hall 'F 2 -2d'
_symmetry_space_group_name_H-M 'F d d 2'
_atom_sites_solution_hydrogens geom
_atom_sites_solution_primary direct
_atom_sites_solution_secondary difmap
_cell_angle_alpha 90
_cell_angle_beta 90
_cell_angle_gamma 90
_cell_formula_units_Z 8
_cell_length_a 20.892(14)
_cell_length_b 33.38(2)
_cell_length_c 3.942(3)
_cell_measurement_reflns_used 3274
_cell_measurement_temperature 296(2)
_cell_measurement_theta_max 27.48
_cell_measurement_theta_min 3.13
_cell_volume 2749(3)
_computing_cell_refinement CrystalClear
_computing_data_collection 'CrystalClear (Molecular Structure Corporation & Rigaku Corporation, 2001)'
_computing_data_reduction 'TEXSAN (Molecular Structure Corporation & Rigaku Corporation, 2000)'
_computing_molecular_graphics 'ORTEP-III (Burnett & Johnson, 1996)'
_computing_publication_material SHELXL97
_computing_structure_refinement 'SHELXL97 (Sheldrick, 1997)'
_computing_structure_solution 'SIR97 (Altomare et al., 1999)'
_diffrn_ambient_temperature 296(2)
_diffrn_detector_area_resol_mean 14.62
_diffrn_measured_fraction_theta_full 0.971
_diffrn_measured_fraction_theta_max 0.971
_diffrn_measurement_device_type 'Rigaku Mercury CCD area-detector'
_diffrn_measurement_method '\f and \w scans'
_diffrn_radiation_monochromator 'graphite monochromator'
_diffrn_radiation_source 'Rigaku rotating anode'
_diffrn_radiation_type MoK\a
_diffrn_radiation_wavelength 0.71069
_diffrn_reflns_av_R_equivalents 0.054
_diffrn_reflns_av_sigmaI/netI 0.035
_diffrn_reflns_limit_h_max 22
_diffrn_reflns_limit_h_min -26
_diffrn_reflns_limit_k_max 42
_diffrn_reflns_limit_k_min -36
_diffrn_reflns_limit_l_max 4
_diffrn_reflns_limit_l_min -5
_diffrn_reflns_number 6500
_diffrn_reflns_theta_full 27.47
_diffrn_reflns_theta_max 27.47
_diffrn_reflns_theta_min 3.12
_diffrn_standards_number 0
_exptl_absorpt_coefficient_mu 4.873
_exptl_absorpt_correction_T_max 0.829
_exptl_absorpt_correction_T_min 0.132
_exptl_absorpt_correction_type multi-scan
_exptl_absorpt_process_details '(Jacobson, 1998)'
_exptl_crystal_colour 'pale yellow'
_exptl_crystal_density_diffrn 2.523
_exptl_crystal_density_meas ?
_exptl_crystal_density_method 'not measured'
_exptl_crystal_description needle
_exptl_crystal_F_000 1936
_exptl_crystal_size_max 0.60
_exptl_crystal_size_mid 0.04
_exptl_crystal_size_min 0.04
_refine_diff_density_max 0.98
_refine_diff_density_min -1.07
_refine_ls_abs_structure_details 'Flack (1983); 538 Friedel pairs Query'
_refine_ls_abs_structure_Flack -0.01(8)
_refine_ls_extinction_coef 0.0012(2)
_refine_ls_extinction_expression Fc^*^=kFc[1+0.001xFc^2^\l^3^/sin(2\q)]^-1/4^
_refine_ls_extinction_method 'SHELXL97 (Sheldrick, 1997)'
_refine_ls_goodness_of_fit_ref 1.212
_refine_ls_hydrogen_treatment constr
_refine_ls_matrix_type full
_refine_ls_number_parameters 92
_refine_ls_number_reflns 1438
_refine_ls_number_restraints 1
_refine_ls_restrained_S_all 1.211
_refine_ls_R_factor_all 0.057
_refine_ls_R_factor_gt 0.055
_refine_ls_shift/su_max <0.001
_refine_ls_shift/su_mean 0.000
_refine_ls_structure_factor_coef Fsqd
_refine_ls_weighting_details 'calc w = 1/[\s^2^(Fo^2^)+(0.0648P)^2^+102.9652P] where P=(Fo^2^+2Fc^2^)/3'
_refine_ls_weighting_scheme calc
_refine_ls_wR_factor_gt 0.151
_refine_ls_wR_factor_ref 0.152
_reflns_number_gt 1394
_reflns_number_total 1438
_reflns_threshold_expression I>2\s(I)
_cod_data_source_file ta1368.cif
_cod_data_source_block II
_cod_depositor_comments
;
The following automatic conversions were performed:

'_exptl_crystal_density_meas' value 'not measured' was changed to '?'
- the value is perceived as not measured.

Automatic conversion script
Id: cif_fix_values 3008 2015-01-20 13:52:24Z robertas 
;
_cod_database_code 2012844

loop_
_symmetry_equiv_pos_as_xyz
'x, y, z'
'-x, -y, z'
'-x+1/4, y+1/4, z+1/4'
'x+1/4, -y+1/4, z+1/4'
'x, y+1/2, z+1/2'
'-x, -y+1/2, z+1/2'
'-x+1/4, y+3/4, z+3/4'
'x+1/4, -y+3/4, z+3/4'
'x+1/2, y, z+1/2'
'-x+1/2, -y, z+1/2'
'-x+3/4, y+1/4, z+3/4'
'x+3/4, -y+1/4, z+3/4'
'x+1/2, y+1/2, z'
'-x+1/2, -y+1/2, z'
'-x+3/4, y+3/4, z+1/4'
'x+3/4, -y+3/4, z+1/4'

loop_
_atom_site_label
_atom_site_fract_x
_atom_site_fract_y
_atom_site_fract_z
_atom_site_U_iso_or_equiv
_atom_site_adp_type
_atom_site_calc_flag
_atom_site_refinement_flags
_atom_site_occupancy
_atom_site_disorder_assembly
_atom_site_disorder_group
_atom_site_type_symbol
I1 0.17133(4) 0.08701(2) 0.7312(2) 0.0485(4) Uani d . 1 . . I
S1 0.07266(13) 0.21576(9) 1.0625(9) 0.0386(9) Uani d . 1 . . S
N1 0.0992(4) 0.1722(3) 0.967(4) 0.034(2) Uani d . 1 . . N
N2 0.1327(4) 0.2431(2) 0.949(3) 0.0285(19) Uani d . 1 . . N
C1 0.1995(5) 0.1463(3) 0.708(3) 0.025(2) Uani d . 1 . . C
C2 0.1575(5) 0.1771(3) 0.839(3) 0.025(2) Uani d . 1 . . C
C3 0.1774(5) 0.2185(3) 0.824(3) 0.025(2) Uani d . 1 . . C
C4 0.2387(4) 0.2293(3) 0.695(3) 0.025(2) Uani d . 1 . . C
C5 0.2763(5) 0.1985(3) 0.577(3) 0.026(2) Uani d . 1 . . C
H5 0.3163 0.2044 0.4862 0.031 Uiso calc R 1 . . H
C6 0.2561(6) 0.1580(3) 0.588(4) 0.039(4) Uani d . 1 . . C
H6 0.2840 0.1384 0.5073 0.047 Uiso calc R 1 . . H

loop_
_atom_site_aniso_label
_atom_site_aniso_U_11
_atom_site_aniso_U_22
_atom_site_aniso_U_33
_atom_site_aniso_U_12
_atom_site_aniso_U_13
_atom_site_aniso_U_23
I1 0.0454(5) 0.0290(4) 0.0710(7) -0.0053(3) 0.0004(5) -0.0047(4)
S1 0.0267(13) 0.0337(14) 0.055(3) -0.0008(10) 0.0127(13) -0.0007(13)
N1 0.032(4) 0.029(4) 0.041(6) -0.003(3) 0.015(5) -0.006(6)
N2 0.025(4) 0.022(4) 0.038(5) -0.004(3) 0.004(4) -0.007(4)
C1 0.030(5) 0.020(4) 0.027(6) 0.002(3) 0.001(4) -0.003(4)
C2 0.017(4) 0.020(4) 0.038(7) -0.001(3) -0.003(4) -0.002(4)
C3 0.025(5) 0.015(4) 0.035(7) 0.002(3) 0.009(4) 0.001(4)
C4 0.018(4) 0.022(5) 0.036(6) -0.002(3) -0.009(4) -0.006(5)
C5 0.026(5) 0.027(5) 0.025(6) 0.000(4) 0.007(4) -0.002(4)
C6 0.026(5) 0.019(5) 0.073(11) 0.000(4) -0.004(5) -0.011(5)

loop_
_atom_type_symbol
_atom_type_description
_atom_type_scat_dispersion_real
_atom_type_scat_dispersion_imag
_atom_type_scat_source
C C 0.0033 0.0016 'International Tables Vol C Tables 4.2.6.8 and 6.1.1.4'
H H 0.0000 0.0000 'International Tables Vol C Tables 4.2.6.8 and 6.1.1.4'
I I -0.4742 1.8119 'International Tables Vol C Tables 4.2.6.8 and 6.1.1.4'
N N 0.0061 0.0033 'International Tables Vol C Tables 4.2.6.8 and 6.1.1.4'
S S 0.1246 0.1234 'International Tables Vol C Tables 4.2.6.8 and 6.1.1.4'

loop_
_geom_angle_atom_site_label_1
_geom_angle_atom_site_label_2
_geom_angle_atom_site_label_3
_geom_angle_site_symmetry_3
_geom_angle
_geom_angle_publ_flag
N1 S1 N2 . 100.3(4) yes
C2 N1 S1 . 107.3(7) yes
C3 N2 S1 . 107.2(7) yes
C6 C1 C2 . 117.1(9) yes
C6 C1 I1 . 123.4(8) no
C2 C1 I1 . 119.5(7) no
N1 C2 C3 . 113.2(9) yes
N1 C2 C1 . 127.3(9) yes
C3 C2 C1 . 119.5(9) yes
N2 C3 C2 . 111.9(9) yes
N2 C3 C4 . 127.1(9) yes
C2 C3 C4 . 121.0(9) yes
C5 C4 C3 . 116.4(9) yes
C5 C4 C4 14 121.5(10) yes
C3 C4 C4 14 122.1(10) yes
C4 C5 C6 . 122.2(10) yes
C4 C5 H5 . 118.9 no
C6 C5 H5 . 118.9 no
C1 C6 C5 . 123.8(10) no
C1 C6 H6 . 118.1 no
C5 C6 H6 . 118.1 no

loop_
_geom_bond_atom_site_label_1
_geom_bond_atom_site_label_2
_geom_bond_site_symmetry_2
_geom_bond_distance
_geom_bond_publ_flag
I1 C1 . 2.065(9) yes
S1 N1 . 1.599(9) yes
S1 N2 . 1.616(9) yes
N1 C2 . 1.331(13) yes
N2 C3 . 1.337(13) yes
C1 C6 . 1.332(16) yes
C1 C2 . 1.446(14) yes
C2 C3 . 1.445(13) yes
C3 C4 . 1.423(13) yes
C4 C5 . 1.376(14) yes
C4 C4 14 1.462(18) yes
C5 C6 . 1.417(15) yes
C5 H5 . 0.9300 no
C6 H6 . 0.9300 no

loop_
_geom_torsion_atom_site_label_1
_geom_torsion_atom_site_label_2
_geom_torsion_atom_site_label_3
_geom_torsion_atom_site_label_4
_geom_torsion_site_symmetry_1
_geom_torsion_site_symmetry_4
_geom_torsion
_geom_torsion_publ_flag
N2 S1 N1 C2 . . -0.1(11) no
N1 S1 N2 C3 . . 0.6(11) no
S1 N1 C2 C3 . . -0.4(14) no
S1 N1 C2 C1 . . -178.1(11) no
C6 C1 C2 N1 . . 179.5(13) no
I1 C1 C2 N1 . . -2.8(18) no
C6 C1 C2 C3 . . 2.0(17) no
I1 C1 C2 C3 . . 179.6(8) no
S1 N2 C3 C2 . . -0.9(13) no
S1 N2 C3 C4 . . -179.6(10) no
N1 C2 C3 N2 . . 0.8(15) no
C1 C2 C3 N2 . . 178.7(11) no
N1 C2 C3 C4 . . 179.7(12) no
C1 C2 C3 C4 . . -2.4(17) no
N2 C3 C4 C5 . . -179.3(11) no
C2 C3 C4 C5 . . 2.0(17) no
N2 C3 C4 C4 . 14 2.1(17) no
C2 C3 C4 C4 . 14 -176.5(8) no
C3 C4 C5 C6 . . -1.3(17) no
C4 C4 C5 C6 14 . 177.3(9) no
C2 C1 C6 C5 . . -1(2) no
I1 C1 C6 C5 . . -178.8(10) no
C4 C5 C6 C1 . . 1(2) no
